data_4070915
loop_
_publ_author_name
'Cameron, Thomas M.'
'Xu, Chongying'
'Dipasquale, Antonio G.'
'Rheingold, Arnold L.'

_publ_section_title
;
 Synthesis and Structure of Strontium and Barium Guanidinates and
 Mixed-Ligand Guanidinate Pentamethylcyclopentadienyl Complexes
;
_journal_issue 7
_journal_name_full Organometallics
_journal_page_first 1596
_journal_paper_doi 10.1021/om701118j
_journal_volume 27
_journal_year 2008
_chemical_formula_sum 'C52 H92 Ba2 N6'
_chemical_formula_weight 1076.00
_chemical_name_common 8
_chemical_name_systematic
;
 ?
;
_space_group.centring_type C

_space_group_IT_number 15
_space_group.IT_number 15

_symmetry_cell_setting monoclinic
_symmetry_space_group_name_Hall '-C 2yc'
_symmetry_space_group_name_H-M 'C 1 2/c 1'
_atom_sites_solution_hydrogens geom
_atom_sites_solution_primary direct
_atom_sites_solution_secondary difmap
_audit_creation_method SHELXL-97
_cell_angle_alpha 90.00
_cell_angle_beta 101.181(3)
_cell_angle_gamma 90.00
_cell_formula_units_Z 4
_cell_length_a 14.292(3)
_cell_length_b 19.633(4)
_cell_length_c 19.719(4)
_cell_measurement_reflns_used 7746
_cell_measurement_temperature 100(2)
_cell_measurement_theta_max 28.22
_cell_measurement_theta_min 2.54
_cell_volume 5428.0(19)
_computing_cell_refinement 'Bruker SMART'
_computing_data_collection 'Bruker SMART'
_computing_data_reduction 'Bruker SAINT'
_computing_molecular_graphics ORTEP-32
_computing_publication_material WinGX
_computing_structure_refinement SHELXL-97
_computing_structure_solution SIR-2004
_diffrn_ambient_temperature 100(2)
_diffrn_measured_fraction_theta_full 0.995
_diffrn_measured_fraction_theta_max 0.930
_diffrn_measurement_device_type 'CCD area detector'
_diffrn_measurement_method 'phi and omega scans'
_diffrn_radiation_monochromator graphite
_diffrn_radiation_source 'fine-focus sealed tube'
_diffrn_radiation_type MoK\a
_diffrn_radiation_wavelength 0.71073
_diffrn_reflns_av_R_equivalents 0.0257
_diffrn_reflns_av_sigmaI/netI 0.0238
_diffrn_reflns_limit_h_max 18
_diffrn_reflns_limit_h_min -18
_diffrn_reflns_limit_k_max 25
_diffrn_reflns_limit_k_min -25
_diffrn_reflns_limit_l_max 26
_diffrn_reflns_limit_l_min -26
_diffrn_reflns_number 6235
_diffrn_reflns_theta_full 25.00
_diffrn_reflns_theta_max 28.23
_diffrn_reflns_theta_min 1.78
_exptl_absorpt_coefficient_mu 1.479
_exptl_absorpt_correction_T_max 0.7563
_exptl_absorpt_correction_T_min 0.7563
_exptl_absorpt_correction_type multi-scan
_exptl_absorpt_process_details SADABS
_exptl_crystal_colour colorless
_exptl_crystal_density_diffrn 1.317
_exptl_crystal_density_method 'not measured'
_exptl_crystal_description block
_exptl_crystal_F_000 2232
_exptl_crystal_size_max 0.20
_exptl_crystal_size_mid 0.20
_exptl_crystal_size_min 0.20
_refine_diff_density_max 3.336
_refine_diff_density_min -4.188
_refine_diff_density_rms 0.285
_refine_ls_extinction_method none
_refine_ls_goodness_of_fit_ref 1.316
_refine_ls_hydrogen_treatment constr
_refine_ls_matrix_type full
_refine_ls_number_parameters 257
_refine_ls_number_reflns 6235
_refine_ls_number_restraints 0
_refine_ls_restrained_S_all 1.316
_refine_ls_R_factor_all 0.0915
_refine_ls_R_factor_gt 0.0899
_refine_ls_shift/su_max 0.000
_refine_ls_shift/su_mean 0.000
_refine_ls_structure_factor_coef Fsqd
_refine_ls_weighting_details 'calc w=1/[\s^2^(Fo^2^)+(0.0001P)^2^+435.3066P] where P=(Fo^2^+2Fc^2^)/3'
_refine_ls_weighting_scheme calc
_refine_ls_wR_factor_gt 0.2457
_refine_ls_wR_factor_ref 0.2461
_reflns_number_gt 5913
_reflns_number_total 6235
_reflns_threshold_expression >2sigma(I)
_cod_data_source_file om701118j-file003.cif
_cod_data_source_block 8
_cod_depositor_comments
;
The following automatic conversions were performed:

'_symmetry_cell_setting' value 'Monoclinic' changed to 'monoclinic'
according to /home/saulius/struct/CIF-dictionaries/cif_core.dic
dictionary named 'cif_core.dic' version 2.4.1 from 2010-06-29.

Automatic conversion script
Id: cif_fix_values 1715 2011-07-08 13:25:40Z adriana 

The following automatic conversions were performed:

'_space_group.centring_type' value 'C centered' was replaced with the
value 'C' as specified in the replacement file
'/home/antanas/src/cod-tools/trunk/data/replacement-values/replacement_values.lst'.

Automatic conversion script
Id: cif_fix_values 5642 2017-10-24 12:04:52Z antanas 
;
_cod_original_sg_symbol_H-M C2/c
_cod_database_code 4070915

loop_
_symmetry_equiv_pos_as_xyz
'x, y, z'
'-x, y, -z+1/2'
'x+1/2, y+1/2, z'
'-x+1/2, y+1/2, -z+1/2'
'-x, -y, -z'
'x, -y, z-1/2'
'-x+1/2, -y+1/2, -z'
'x+1/2, -y+1/2, z-1/2'

loop_
_atom_site_label
_atom_site_type_symbol
_atom_site_fract_x
_atom_site_fract_y
_atom_site_fract_z
_atom_site_U_iso_or_equiv
_atom_site_adp_type
_atom_site_occupancy
_atom_site_symmetry_multiplicity
_atom_site_calc_flag
_atom_site_refinement_flags
C1 C 0.8054(8) 0.4250(5) 0.1642(6) 0.020(2) Uani 1 1 d .
C2 C 0.7805(7) 0.3743(5) 0.2085(5) 0.0134(19) Uani 1 1 d .
C3 C 0.6793(7) 0.3697(5) 0.1958(5) 0.016(2) Uani 1 1 d .
C4 C 0.6425(8) 0.4180(5) 0.1446(5) 0.018(2) Uani 1 1 d .
C5 C 0.7211(8) 0.4520(5) 0.1242(6) 0.017(2) Uani 1 1 d .
C6 C 0.9051(9) 0.4495(6) 0.1620(6) 0.025(2) Uani 1 1 d .
H6A H 0.9041 0.4759 0.1197 0.037 Uiso 1 1 calc R
H6B H 0.9475 0.4102 0.1627 0.037 Uiso 1 1 calc R
H6C H 0.9282 0.4784 0.2024 0.037 Uiso 1 1 calc R
C7 C 0.8479(8) 0.3336(5) 0.2613(6) 0.018(2) Uani 1 1 d .
H7A H 0.9128 0.3379 0.2526 0.027 Uiso 1 1 calc R
H7B H 0.8288 0.2856 0.2580 0.027 Uiso 1 1 calc R
H7C H 0.8459 0.3507 0.3077 0.027 Uiso 1 1 calc R
C8 C 0.6214(9) 0.3298(6) 0.2378(6) 0.022(2) Uani 1 1 d .
H8A H 0.6048 0.3591 0.2740 0.033 Uiso 1 1 calc R
H8B H 0.6587 0.2908 0.2592 0.033 Uiso 1 1 calc R
H8C H 0.5629 0.3135 0.2078 0.033 Uiso 1 1 calc R
C9 C 0.5374(9) 0.4345(6) 0.1209(6) 0.024(2) Uani 1 1 d .
H9A H 0.5003 0.3922 0.1158 0.037 Uiso 1 1 calc R
H9B H 0.5278 0.4583 0.0764 0.037 Uiso 1 1 calc R
H9C H 0.5161 0.4637 0.1553 0.037 Uiso 1 1 calc R
C10 C 0.7152(9) 0.5096(6) 0.0744(6) 0.024(2) Uani 1 1 d .
H10A H 0.7563 0.5001 0.0411 0.036 Uiso 1 1 calc R
H10B H 0.7361 0.5517 0.0995 0.036 Uiso 1 1 calc R
H10C H 0.6491 0.5148 0.0497 0.036 Uiso 1 1 calc R
C11 C 0.7458(7) 0.1524(5) 0.0883(5) 0.0136(19) Uani 1 1 d .
C12 C 0.5720(7) 0.1536(5) 0.0576(5) 0.0149(19) Uani 1 1 d .
H12 H 0.5806 0.1249 0.1003 0.018 Uiso 1 1 calc R
C13 C 0.5199(8) 0.2186(6) 0.0701(7) 0.024(2) Uani 1 1 d .
H13A H 0.5570 0.2430 0.1098 0.036 Uiso 1 1 calc R
H13B H 0.4571 0.2070 0.0797 0.036 Uiso 1 1 calc R
H13C H 0.5121 0.2476 0.0290 0.036 Uiso 1 1 calc R
C14 C 0.5135(9) 0.1139(7) -0.0017(6) 0.026(2) Uani 1 1 d .
H14A H 0.5088 0.1399 -0.0446 0.039 Uiso 1 1 calc R
H14B H 0.4494 0.1060 0.0076 0.039 Uiso 1 1 calc R
H14C H 0.5444 0.0700 -0.0064 0.039 Uiso 1 1 calc R
C15 C 0.9193(7) 0.1585(5) 0.1124(5) 0.016(2) Uani 1 1 d .
H15 H 0.9113 0.1251 0.1492 0.019 Uiso 1 1 calc R
C16 C 0.9625(9) 0.1216(6) 0.0575(6) 0.022(2) Uani 1 1 d .
H16A H 0.9153 0.0901 0.0318 0.034 Uiso 1 1 calc R
H16B H 1.0189 0.0959 0.0800 0.034 Uiso 1 1 calc R
H16C H 0.9809 0.1550 0.0256 0.034 Uiso 1 1 calc R
C17 C 0.9843(8) 0.2159(6) 0.1453(6) 0.024(2) Uani 1 1 d .
H17A H 1.0019 0.2444 0.1089 0.037 Uiso 1 1 calc R
H17B H 1.0420 0.1966 0.1738 0.037 Uiso 1 1 calc R
H17C H 0.9507 0.2437 0.1743 0.037 Uiso 1 1 calc R
C18 C 0.7100(8) 0.0329(5) 0.1167(6) 0.018(2) Uani 1 1 d .
H18 H 0.6770 0.0384 0.0675 0.022 Uiso 1 1 calc R
C19 C 0.6347(8) 0.0026(6) 0.1545(6) 0.023(2) Uani 1 1 d .
H19A H 0.6662 -0.0146 0.1999 0.035 Uiso 1 1 calc R
H19B H 0.6014 -0.0349 0.1271 0.035 Uiso 1 1 calc R
H19C H 0.5886 0.0379 0.1606 0.035 Uiso 1 1 calc R
C20 C 0.7885(9) -0.0187(6) 0.1156(6) 0.025(2) Uani 1 1 d .
H20A H 0.8373 0.0013 0.0929 0.037 Uiso 1 1 calc R
H20B H 0.7616 -0.0592 0.0900 0.037 Uiso 1 1 calc R
H20C H 0.8173 -0.0315 0.1631 0.037 Uiso 1 1 calc R
C21 C 0.7785(8) 0.1202(5) 0.2121(5) 0.016(2) Uani 1 1 d .
H21 H 0.8161 0.1631 0.2119 0.020 Uiso 1 1 calc R
C22 C 0.6965(10) 0.1376(7) 0.2491(6) 0.031(3) Uani 1 1 d .
H22A H 0.6603 0.1761 0.2258 0.046 Uiso 1 1 calc R
H22B H 0.7226 0.1497 0.2973 0.046 Uiso 1 1 calc R
H22C H 0.6544 0.0980 0.2478 0.046 Uiso 1 1 calc R
C23 C 0.8460(10) 0.0688(6) 0.2558(6) 0.028(3) Uani 1 1 d .
H23A H 0.8091 0.0297 0.2670 0.043 Uiso 1 1 calc R
H23B H 0.8783 0.0907 0.2986 0.043 Uiso 1 1 calc R
H23C H 0.8936 0.0532 0.2296 0.043 Uiso 1 1 calc R
N1 N 0.6665(6) 0.1703(4) 0.0434(4) 0.0128(16) Uani 1 1 d .
N2 N 0.8246(6) 0.1872(5) 0.0817(5) 0.0175(17) Uani 1 1 d .
N3 N 0.7466(6) 0.1011(4) 0.1393(4) 0.0140(17) Uani 1 1 d .
Ba1 Ba 0.73516(4) 0.31286(3) 0.06629(3) 0.01367(18) Uani 1 1 d .

loop_
_atom_site_aniso_label
_atom_site_aniso_U_11
_atom_site_aniso_U_22
_atom_site_aniso_U_33
_atom_site_aniso_U_23
_atom_site_aniso_U_13
_atom_site_aniso_U_12
C1 0.026(6) 0.013(5) 0.022(5) -0.005(4) 0.010(4) 0.000(4)
C2 0.015(5) 0.010(4) 0.015(5) -0.004(4) 0.001(4) 0.003(4)
C3 0.014(5) 0.018(5) 0.016(5) -0.004(4) 0.003(4) 0.003(4)
C4 0.021(5) 0.016(5) 0.017(5) -0.006(4) 0.004(4) 0.002(4)
C5 0.021(5) 0.008(4) 0.022(5) -0.005(4) 0.006(4) 0.002(4)
C6 0.027(6) 0.021(6) 0.027(6) -0.007(5) 0.007(5) -0.002(5)
C7 0.021(5) 0.015(5) 0.020(5) -0.001(4) 0.009(4) 0.006(4)
C8 0.030(6) 0.020(5) 0.019(5) -0.008(4) 0.009(4) -0.009(4)
C9 0.028(6) 0.024(6) 0.020(5) -0.009(4) 0.002(5) 0.006(5)
C10 0.032(6) 0.013(5) 0.029(6) -0.003(4) 0.008(5) 0.001(4)
C11 0.022(5) 0.005(4) 0.012(4) 0.003(3) -0.003(4) 0.004(4)
C12 0.018(5) 0.015(5) 0.013(5) 0.001(4) 0.005(4) 0.001(4)
C13 0.023(6) 0.017(5) 0.032(6) 0.001(5) 0.006(5) 0.001(4)
C14 0.023(6) 0.029(6) 0.027(6) 0.001(5) 0.004(5) -0.003(5)
C15 0.017(5) 0.016(5) 0.013(5) 0.004(4) 0.001(4) 0.003(4)
C16 0.026(6) 0.016(5) 0.025(6) -0.002(4) 0.006(5) 0.001(4)
C17 0.023(6) 0.019(5) 0.031(6) -0.005(5) 0.002(5) 0.002(4)
C18 0.023(5) 0.010(5) 0.020(5) 0.004(4) 0.000(4) -0.001(4)
C19 0.025(6) 0.017(5) 0.027(6) 0.004(4) 0.005(5) -0.007(4)
C20 0.032(6) 0.015(5) 0.027(6) -0.005(4) 0.004(5) 0.002(5)
C21 0.024(5) 0.013(5) 0.010(4) 0.002(4) -0.002(4) 0.001(4)
C22 0.049(8) 0.025(6) 0.019(6) 0.001(5) 0.007(5) -0.003(6)
C23 0.046(7) 0.019(5) 0.017(5) 0.016(4) -0.004(5) -0.006(5)
N1 0.018(4) 0.006(4) 0.014(4) -0.001(3) 0.003(3) 0.000(3)
N2 0.020(4) 0.013(4) 0.019(4) 0.004(3) 0.002(3) -0.002(4)
N3 0.021(4) 0.008(4) 0.012(4) 0.003(3) 0.000(3) -0.002(3)
Ba1 0.0173(3) 0.0097(3) 0.0140(3) -0.0014(2) 0.0028(2) 0.0009(2)

loop_
_atom_type_symbol
_atom_type_description
_atom_type_scat_dispersion_real
_atom_type_scat_dispersion_imag
_atom_type_scat_source
C C 0.0033 0.0016 'International Tables Vol C Tables 4.2.6.8 and 6.1.1.4'
H H 0.0000 0.0000 'International Tables Vol C Tables 4.2.6.8 and 6.1.1.4'
N N 0.0061 0.0033 'International Tables Vol C Tables 4.2.6.8 and 6.1.1.4'
Ba Ba -0.3244 2.2819 'International Tables Vol C Tables 4.2.6.8 and 6.1.1.4'

loop_
_geom_angle_atom_site_label_1
_geom_angle_atom_site_label_2
_geom_angle_atom_site_label_3
_geom_angle
_geom_angle_site_symmetry_1
_geom_angle_site_symmetry_3
C5 C1 C2 108.7(10) . .
C5 C1 C6 124.9(10) . .
C2 C1 C6 126.3(10) . .
C5 C1 Ba1 76.8(6) . .
C2 C1 Ba1 77.6(6) . .
C6 C1 Ba1 114.8(7) . .
C1 C2 C3 107.8(9) . .
C1 C2 C7 126.7(10) . .
C3 C2 C7 125.4(9) . .
C1 C2 Ba1 75.0(6) . .
C3 C2 Ba1 77.4(6) . .
C7 C2 Ba1 115.2(6) . .
C4 C3 C2 107.9(9) . .
C4 C3 C8 125.3(10) . .
C2 C3 C8 126.0(10) . .
C4 C3 Ba1 76.5(6) . .
C2 C3 Ba1 75.3(6) . .
C8 C3 Ba1 122.5(7) . .
C3 C4 C5 108.1(9) . .
C3 C4 C9 124.9(10) . .
C5 C4 C9 126.8(10) . .
C3 C4 Ba1 76.6(6) . .
C5 C4 Ba1 74.4(6) . .
C9 C4 Ba1 119.6(7) . .
C1 C5 C4 107.5(9) . .
C1 C5 C10 126.0(10) . .
C4 C5 C10 126.3(10) . .
C1 C5 Ba1 75.9(6) . .
C4 C5 Ba1 78.1(6) . .
C10 C5 Ba1 116.2(7) . .
C1 C6 H6A 109.5 . .
C1 C6 H6B 109.5 . .
H6A C6 H6B 109.5 . .
C1 C6 H6C 109.5 . .
H6A C6 H6C 109.5 . .
H6B C6 H6C 109.5 . .
C2 C7 H7A 109.5 . .
C2 C7 H7B 109.5 . .
H7A C7 H7B 109.5 . .
C2 C7 H7C 109.5 . .
H7A C7 H7C 109.5 . .
H7B C7 H7C 109.5 . .
C3 C8 H8A 109.5 . .
C3 C8 H8B 109.5 . .
H8A C8 H8B 109.5 . .
C3 C8 H8C 109.5 . .
H8A C8 H8C 109.5 . .
H8B C8 H8C 109.5 . .
C4 C9 H9A 109.5 . .
C4 C9 H9B 109.5 . .
H9A C9 H9B 109.5 . .
C4 C9 H9C 109.5 . .
H9A C9 H9C 109.5 . .
H9B C9 H9C 109.5 . .
C5 C10 H10A 109.5 . .
C5 C10 H10B 109.5 . .
H10A C10 H10B 109.5 . .
C5 C10 H10C 109.5 . .
H10A C10 H10C 109.5 . .
H10B C10 H10C 109.5 . .
N1 C11 N2 114.7(9) . .
N1 C11 N3 122.8(9) . .
N2 C11 N3 122.5(9) . .
N1 C11 Ba1 68.8(5) . .
N2 C11 Ba1 60.1(5) . .
N3 C11 Ba1 142.3(7) . .
N1 C11 Ba1 62.0(5) . 7_655
N2 C11 Ba1 64.5(5) . 7_655
N3 C11 Ba1 147.0(6) . 7_655
Ba1 C11 Ba1 70.6(2) . 7_655
N1 C12 C14 111.0(9) . .
N1 C12 C13 110.0(8) . .
C14 C12 C13 110.1(9) . .
N1 C12 H12 108.6 . .
C14 C12 H12 108.6 . .
C13 C12 H12 108.6 . .
C12 C13 H13A 109.5 . .
C12 C13 H13B 109.5 . .
H13A C13 H13B 109.5 . .
C12 C13 H13C 109.5 . .
H13A C13 H13C 109.5 . .
H13B C13 H13C 109.5 . .
C12 C14 H14A 109.5 . .
C12 C14 H14B 109.5 . .
H14A C14 H14B 109.5 . .
C12 C14 H14C 109.5 . .
H14A C14 H14C 109.5 . .
H14B C14 H14C 109.5 . .
N2 C15 C17 109.0(9) . .
N2 C15 C16 110.6(9) . .
C17 C15 C16 110.9(9) . .
N2 C15 H15 108.8 . .
C17 C15 H15 108.8 . .
C16 C15 H15 108.8 . .
C15 C16 H16A 109.5 . .
C15 C16 H16B 109.5 . .
H16A C16 H16B 109.5 . .
C15 C16 H16C 109.5 . .
H16A C16 H16C 109.5 . .
H16B C16 H16C 109.5 . .
C15 C17 H17A 109.5 . .
C15 C17 H17B 109.5 . .
H17A C17 H17B 109.5 . .
C15 C17 H17C 109.5 . .
H17A C17 H17C 109.5 . .
H17B C17 H17C 109.5 . .
N3 C18 C20 113.1(9) . .
N3 C18 C19 116.4(9) . .
C20 C18 C19 109.6(9) . .
N3 C18 H18 105.6 . .
C20 C18 H18 105.6 . .
C19 C18 H18 105.6 . .
C18 C19 H19A 109.5 . .
C18 C19 H19B 109.5 . .
H19A C19 H19B 109.5 . .
C18 C19 H19C 109.5 . .
H19A C19 H19C 109.5 . .
H19B C19 H19C 109.5 . .
C18 C20 H20A 109.5 . .
C18 C20 H20B 109.5 . .
H20A C20 H20B 109.5 . .
C18 C20 H20C 109.5 . .
H20A C20 H20C 109.5 . .
H20B C20 H20C 109.5 . .
N3 C21 C22 113.6(9) . .
N3 C21 C23 115.0(9) . .
C22 C21 C23 109.5(9) . .
N3 C21 H21 106.0 . .
C22 C21 H21 106.0 . .
C23 C21 H21 106.0 . .
C21 C22 H22A 109.5 . .
C21 C22 H22B 109.5 . .
H22A C22 H22B 109.5 . .
C21 C22 H22C 109.5 . .
H22A C22 H22C 109.5 . .
H22B C22 H22C 109.5 . .
C21 C23 H23A 109.5 . .
C21 C23 H23B 109.5 . .
H23A C23 H23B 109.5 . .
C21 C23 H23C 109.5 . .
H23A C23 H23C 109.5 . .
H23B C23 H23C 109.5 . .
C11 N1 C12 120.4(8) . .
C11 N1 Ba1 93.1(6) . 7_655
C12 N1 Ba1 141.9(6) . 7_655
C11 N1 Ba1 86.3(6) . .
C12 N1 Ba1 118.0(6) . .
Ba1 N1 Ba1 78.9(2) 7_655 .
C11 N2 C15 118.8(8) . .
C11 N2 Ba1 94.9(6) . .
C15 N2 Ba1 138.5(7) . .
C11 N2 Ba1 90.5(6) . 7_655
C15 N2 Ba1 118.9(6) . 7_655
Ba1 N2 Ba1 81.3(2) . 7_655
C11 N3 C21 118.0(8) . .
C11 N3 C18 118.4(8) . .
C21 N3 C18 123.5(8) . .
N2 Ba1 N1 84.3(2) . 7_655
N2 Ba1 N2 98.7(2) . 7_655
N1 Ba1 N2 46.8(2) 7_655 7_655
N2 Ba1 N1 46.3(2) . .
N1 Ba1 N1 101.1(2) 7_655 .
N2 Ba1 N1 79.7(2) 7_655 .
N2 Ba1 C1 119.9(3) . .
N1 Ba1 C1 104.8(3) 7_655 .
N2 Ba1 C1 130.9(3) 7_655 .
N1 Ba1 C1 148.9(3) . .
N2 Ba1 C5 146.9(3) . .
N1 Ba1 C5 105.5(3) 7_655 .
N2 Ba1 C5 111.1(3) 7_655 .
N1 Ba1 C5 151.2(3) . .
C1 Ba1 C5 27.4(3) . .
N2 Ba1 C2 104.1(3) . .
N1 Ba1 C2 128.3(3) 7_655 .
N2 Ba1 C2 156.1(3) 7_655 .
N1 Ba1 C2 121.7(3) . .
C1 Ba1 C2 27.4(3) . .
C5 Ba1 C2 45.0(3) . .
N2 Ba1 C4 142.1(3) . .
N1 Ba1 C4 130.0(3) 7_655 .
N2 Ba1 C4 116.3(3) 7_655 .
N1 Ba1 C4 123.7(3) . .
C1 Ba1 C4 44.8(3) . .
C5 Ba1 C4 27.5(3) . .
C2 Ba1 C4 44.6(3) . .
N2 Ba1 C3 115.3(3) . .
N1 Ba1 C3 148.8(3) 7_655 .
N2 Ba1 C3 141.2(3) 7_655 .
N1 Ba1 C3 110.0(3) . .
C1 Ba1 C3 44.9(3) . .
C5 Ba1 C3 45.0(3) . .
C2 Ba1 C3 27.3(3) . .
C4 Ba1 C3 26.9(3) . .
N2 Ba1 C11 24.9(3) . .
N1 Ba1 C11 101.7(2) 7_655 .
N2 Ba1 C11 97.8(3) 7_655 .
N1 Ba1 C11 24.9(2) . .
C1 Ba1 C11 130.1(3) . .
C5 Ba1 C11 149.3(3) . .
C2 Ba1 C11 105.9(3) . .
C4 Ba1 C11 128.3(3) . .
C3 Ba1 C11 105.2(3) . .
N2 Ba1 C11 99.9(3) . 7_655
N1 Ba1 C11 24.9(3) 7_655 7_655
N2 Ba1 C11 25.0(3) 7_655 7_655
N1 Ba1 C11 98.2(2) . 7_655
C1 Ba1 C11 112.4(3) . 7_655
C5 Ba1 C11 101.2(3) . 7_655
C2 Ba1 C11 139.8(3) . 7_655
C4 Ba1 C11 117.9(3) . 7_655
C3 Ba1 C11 144.3(3) . 7_655
C11 Ba1 C11 109.4(2) . 7_655
N2 Ba1 Ba1 50.63(18) . 7_655
N1 Ba1 Ba1 52.42(16) 7_655 7_655
N2 Ba1 Ba1 48.06(18) 7_655 7_655
N1 Ba1 Ba1 48.73(16) . 7_655
C1 Ba1 Ba1 152.6(2) . 7_655
C5 Ba1 Ba1 155.8(2) . 7_655
C2 Ba1 Ba1 153.97(19) . 7_655
C4 Ba1 Ba1 160.1(2) . 7_655
C3 Ba1 Ba1 158.5(2) . 7_655
C11 Ba1 Ba1 54.79(18) . 7_655
C11 Ba1 Ba1 54.62(17) 7_655 7_655

loop_
_geom_bond_atom_site_label_1
_geom_bond_atom_site_label_2
_geom_bond_distance
_geom_bond_site_symmetry_2
C1 C5 1.408(16) .
C1 C2 1.414(15) .
C1 C6 1.512(16) .
C1 Ba1 2.972(11) .
C2 C3 1.423(14) .
C2 C7 1.504(14) .
C2 Ba1 3.005(10) .
C3 C4 1.411(15) .
C3 C8 1.500(15) .
C3 Ba1 3.032(10) .
C4 C5 1.430(15) .
C4 C9 1.520(16) .
C4 Ba1 3.031(10) .
C5 C10 1.489(15) .
C5 Ba1 2.983(10) .
C6 H6A 0.9800 .
C6 H6B 0.9800 .
C6 H6C 0.9800 .
C7 H7A 0.9800 .
C7 H7B 0.9800 .
C7 H7C 0.9800 .
C8 H8A 0.9800 .
C8 H8B 0.9800 .
C8 H8C 0.9800 .
C9 H9A 0.9800 .
C9 H9B 0.9800 .
C9 H9C 0.9800 .
C10 H10A 0.9800 .
C10 H10B 0.9800 .
C10 H10C 0.9800 .
C11 N1 1.344(13) .
C11 N2 1.345(14) .
C11 N3 1.421(12) .
C11 Ba1 3.181(9) .
C11 Ba1 3.187(10) 7_655
C12 N1 1.468(13) .
C12 C14 1.515(15) .
C12 C13 1.521(15) .
C12 H12 1.0000 .
C13 H13A 0.9800 .
C13 H13B 0.9800 .
C13 H13C 0.9800 .
C14 H14A 0.9800 .
C14 H14B 0.9800 .
C14 H14C 0.9800 .
C15 N2 1.483(13) .
C15 C17 1.523(15) .
C15 C16 1.529(15) .
C15 H15 1.0000 .
C16 H16A 0.9800 .
C16 H16B 0.9800 .
C16 H16C 0.9800 .
C17 H17A 0.9800 .
C17 H17B 0.9800 .
C17 H17C 0.9800 .
C18 N3 1.474(13) .
C18 C20 1.515(15) .
C18 C19 1.544(15) .
C18 H18 1.0000 .
C19 H19A 0.9800 .
C19 H19B 0.9800 .
C19 H19C 0.9800 .
C20 H20A 0.9800 .
C20 H20B 0.9800 .
C20 H20C 0.9800 .
C21 N3 1.468(12) .
C21 C22 1.534(17) .
C21 C23 1.539(15) .
C21 H21 1.0000 .
C22 H22A 0.9800 .
C22 H22B 0.9800 .
C22 H22C 0.9800 .
C23 H23A 0.9800 .
C23 H23B 0.9800 .
C23 H23C 0.9800 .
N1 Ba1 2.819(9) 7_655
N1 Ba1 2.972(8) .
N2 Ba1 2.769(9) .
N2 Ba1 2.877(9) 7_655
Ba1 N1 2.819(9) 7_655
Ba1 N2 2.877(9) 7_655
Ba1 C11 3.187(10) 7_655
Ba1 Ba1 3.6793(12) 7_655
